data_2016499
loop_
_publ_author_name
'Redhammer, G\"unther J.'
'Roth, Georg'
'Topa, Dan'
'Amthauer, Georg'

_publ_section_title
;
 Synthetic aenigmatite analog Na~2~(Mn~5.26~Na~0.74~)Ge~6~O~20~:
 structure and crystal chemical considerations
;
_journal_coeditor_code IZ3033
_journal_issue 3
_journal_name_full 'Acta Crystallographica Section C'
_journal_page_first i21
_journal_page_last i26
_journal_paper_doi 10.1107/S0108270107068011
_journal_volume 64
_journal_year 2008
_chemical_compound_source Synthetic
_chemical_formula_analytical 'Na2.73 Mn5.28 Ge6.01 O20'
_chemical_formula_iupac 'Na2 (Mn5.26 Na0.74) Ge6 O20'
_chemical_formula_moiety 'Ge6 Mn5.26 Na0.74 O20, 2(Na)'
_chemical_formula_sum 'Ge6 Mn5.26 Na2.74 O20'
_chemical_formula_weight 1107.49
_chemical_name_systematic
;
Disodium hexamanganese(II,III) germanate
;
_space_group_crystal_system triclinic
_space_group_IT_number 2
_space_group_name_Hall '-P 1'
_space_group_name_H-M_alt 'P -1'
_symmetry_space_group_name_Hall '-P 1'
_symmetry_space_group_name_H-M 'P -1'
_audit_creation_method 'WinGX routine CIF_UPDATE'
_cell_angle_alpha 106.707(2)
_cell_angle_beta 95.8090(10)
_cell_angle_gamma 124.367(5)
_cell_formula_units_Z 2
_cell_length_a 10.5578(9)
_cell_length_b 11.1532(7)
_cell_length_c 9.1833(7)
_cell_measurement_reflns_used 8361
_cell_measurement_temperature 295(2)
_cell_measurement_theta_max 27.7
_cell_measurement_theta_min 3.42
_cell_volume 806.04(12)
_computing_cell_refinement 'SAINT-Plus (Bruker, 2001)'
_computing_data_collection 'SMART-Plus (Bruker, 2001)'
_computing_data_reduction 'SAINT-Plus (Bruker, 2001)'
_computing_molecular_graphics 'DIAMOND (Version 3.0; Pennington, 1999)'
_computing_publication_material 'WinGX (Version 1.70.01; Farrugia, 1999)'
_computing_structure_refinement 'SHELXL97 (Sheldrick, 2008)'
_computing_structure_solution 'SHELXS97 (Sheldrick, 2008)'
_database_code_amcsd 0010341
_diffrn_ambient_temperature 295
_diffrn_measured_fraction_theta_full 0.991
_diffrn_measured_fraction_theta_max 0.991
_diffrn_measurement_device '3-circle diffractometer'
_diffrn_measurement_device_type 'Bruker SMART APEX'
_diffrn_measurement_method 'rotation, \w-scans at 4 different \f positions'
_diffrn_radiation_type MoK\a
_diffrn_radiation_wavelength 0.71073
_diffrn_reflns_av_R_equivalents 0.0726
_diffrn_reflns_limit_h_max 13
_diffrn_reflns_limit_h_min -13
_diffrn_reflns_limit_k_max 14
_diffrn_reflns_limit_k_min -14
_diffrn_reflns_limit_l_max 11
_diffrn_reflns_limit_l_min -11
_diffrn_reflns_number 9401
_diffrn_reflns_theta_full 26.73
_diffrn_reflns_theta_max 26.73
_diffrn_reflns_theta_min 2.13
_diffrn_standards_decay_% 0
_diffrn_standards_interval_count 0
_diffrn_standards_interval_time 0
_diffrn_standards_number 0
_exptl_absorpt_coefficient_mu 15.171
_exptl_absorpt_correction_T_max 0.55
_exptl_absorpt_correction_T_min 0.29
_exptl_absorpt_correction_type numerical
_exptl_absorpt_process_details 'via equivalents using X-SHAPE (Stoe & Cie, 1996)'
_exptl_crystal_colour black
_exptl_crystal_density_diffrn 4.565
_exptl_crystal_density_method 'not measured'
_exptl_crystal_description prism
_exptl_crystal_F_000 1027.4
_exptl_crystal_size_max 0.09
_exptl_crystal_size_mid 0.07
_exptl_crystal_size_min 0.04
_refine_diff_density_max 1.221
_refine_diff_density_min -1.035
_refine_ls_extinction_coef 0.00264(19)
_refine_ls_extinction_expression Fc^*^=kFc[1+0.001xFc^2^\l^3^/sin(2\q)]^-1/4^
_refine_ls_extinction_method SHELXL97
_refine_ls_goodness_of_fit_ref 0.953
_refine_ls_hydrogen_treatment noref
_refine_ls_matrix_type full
_refine_ls_number_parameters 313
_refine_ls_number_reflns 3400
_refine_ls_number_restraints 1
_refine_ls_restrained_S_all 0.953
_refine_ls_R_factor_gt 0.0423
_refine_ls_shift/su_max 0
_refine_ls_structure_factor_coef Fsqd
_refine_ls_weighting_details 'calc w=1/[\s^2^(Fo^2^)+(0.0165P)^2^+0.0000P] where P=(Fo^2^+2Fc^2^)/3'
_refine_ls_weighting_scheme calc
_refine_ls_wR_factor_ref 0.0821
_reflns_number_gt 2545
_reflns_number_total 3400
_reflns_threshold_expression >2sigma(I)
_cod_data_source_file iz3033.cif
_cod_data_source_block I
_cod_original_cell_volume 806.05(11)
_cod_database_code 2016499
_cod_database_fobs_code 2016499
_amcsd_formula_title Na2(Mn5.26Na0.74)Ge6O20

loop_
_space_group_symop_operation_xyz
'x, y, z'
'-x, -y, -z'

loop_
_atom_site_type_symbol
_atom_site_label
_atom_site_fract_x
_atom_site_fract_y
_atom_site_fract_z
_atom_site_U_iso_or_equiv
_atom_site_adp_type
_atom_site_calc_flag
_atom_site_refinement_flags
_atom_site_occupancy
Ge Ge1 -0.28732(9) 0.65515(9) 0.75805(9) 0.00966(18) Uani d . 1
Ge Ge2 0.02820(9) 0.76641(9) 0.66405(9) 0.01171(18) Uani d . 1
Ge Ge3 0.22611(9) 0.65845(9) 0.77842(10) 0.01260(19) Uani d . 1
Ge Ge4 0.52220(9) 0.76621(9) 0.65123(9) 0.00997(18) Uani d . 1
Ge Ge5 0.14459(9) 0.94746(9) 0.44097(9) 0.00897(18) Uani d . 1
Ge Ge6 0.13837(9) 0.43761(9) 0.95231(9) 0.00935(18) Uani d . 1
Mn Mn1 0.5 1 0.5 0.0091(3) Uani d S 1
Mn Mn2 0.5 0.5 1 0.0099(3) Uani d S 1
Mn Mn3 0.80868(13) 0.84635(13) 0.17711(13) 0.0101(2) Uani d . 1
Mn Mn4 0.09944(13) 0.94628(14) 0.06221(14) 0.0119(3) Uani d . 1
Mn Mn5 0.27496(13) 0.82376(13) 0.15887(13) 0.0107(2) Uani d . 1
Mn Mn6 0.5914(2) 0.9367(2) 0.0598(2) 0.0108(4) Uani d P 0.26
Na Na6 0.5914(2) 0.9367(2) 0.0598(2) 0.0108(4) Uani d P 0.74
Mn Mn7 0.48962(13) 0.72991(13) 0.26696(13) 0.0081(2) Uani d . 1
Na Na1 -0.2913(3) 0.6300(3) 0.3830(3) 0.0149(7) Uani d . 1
Na Na2 0.1629(3) 0.6118(4) 0.3735(4) 0.0180(7) Uani d . 1
O O1 -0.1603(6) 0.8260(6) 0.9343(6) 0.0129(12) Uani d . 1
O O2 -0.4430(6) 0.4863(6) 0.7740(6) 0.0144(12) Uani d . 1
O O3 -0.1672(5) 0.6197(6) 0.6601(6) 0.0109(11) Uani d . 1
O O4 -0.3812(6) 0.6809(6) 0.6131(6) 0.0135(11) Uani d . 1
O O5 0.1456(5) 0.9424(6) 0.8332(6) 0.0119(11) Uani d . 1
O O6 0.1127(6) 0.6663(6) 0.6312(6) 0.0132(11) Uani d . 1
O O7 -0.0049(5) 0.7949(5) 0.4918(6) 0.0099(11) Uani d . 1
O O8 0.3359(6) 0.8265(6) 0.9539(6) 0.0175(13) Uani d . 1
O O9 0.0851(6) 0.4857(6) 0.7990(6) 0.0132(12) Uani d . 1
O O10 0.3482(6) 0.6272(6) 0.6897(6) 0.0146(12) Uani d . 1
O O11 0.6506(6) 0.9432(6) 0.8198(6) 0.0156(12) Uani d . 1
O O12 0.4491(6) 0.7753(6) 0.4796(6) 0.0108(11) Uani d . 1
O O13 0.2601(6) 1.1278(6) 0.6108(6) 0.0150(12) Uani d . 1
O O14 0.2624(6) 0.8848(6) 0.3878(6) 0.0146(12) Uani d . 1
O O15 0.0458(6) 0.9541(6) 0.2858(6) 0.0147(12) Uani d . 1
O O16 0.2449(6) 0.6064(6) 1.1332(6) 0.0189(13) Uani d . 1
O O17 -0.0447(6) 0.2791(6) 0.9562(6) 0.0185(13) Uani d . 1
O O18 0.2631(6) 0.3879(6) 0.8904(6) 0.0113(11) Uani d . 1
O O19 0.4982(6) 0.9240(6) 0.2855(6) 0.0171(12) Uani d . 1
O O20 0.5601(6) 0.7103(6) 0.0796(6) 0.0208(13) Uani d . 1

loop_
_atom_site_aniso_label
_atom_site_aniso_U_11
_atom_site_aniso_U_22
_atom_site_aniso_U_33
_atom_site_aniso_U_12
_atom_site_aniso_U_13
_atom_site_aniso_U_23
Ge1 0.0088(4) 0.0103(4) 0.0094(4) 0.0057(3) 0.0033(3) 0.0040(3)
Ge2 0.0119(4) 0.0126(4) 0.0109(4) 0.0079(3) 0.0038(3) 0.0045(3)
Ge3 0.0121(4) 0.0113(4) 0.0136(4) 0.0073(3) 0.0042(3) 0.0042(3)
Ge4 0.0096(4) 0.0103(4) 0.0092(4) 0.0058(3) 0.0025(3) 0.0040(3)
Ge5 0.0113(4) 0.0088(4) 0.0077(4) 0.0066(3) 0.0046(3) 0.0032(3)
Ge6 0.0123(4) 0.0081(4) 0.0101(4) 0.0072(3) 0.0059(3) 0.0043(3)
Mn1 0.0094(7) 0.0107(8) 0.0071(8) 0.0064(6) 0.0030(6) 0.0031(6)
Mn2 0.0103(7) 0.0095(8) 0.0096(8) 0.0065(6) 0.0037(6) 0.0031(6)
Mn3 0.0099(5) 0.0105(5) 0.0112(6) 0.0071(5) 0.0042(5) 0.0041(5)
Mn4 0.0120(5) 0.0123(5) 0.0124(6) 0.0078(5) 0.0045(5) 0.0058(5)
Mn5 0.0111(5) 0.0127(6) 0.0112(6) 0.0082(5) 0.0049(5) 0.0062(5)
Mn6 0.0070(9) 0.0117(10) 0.0124(10) 0.0041(8) 0.0033(8) 0.0073(8)
Na6 0.0070(9) 0.0117(10) 0.0124(10) 0.0041(8) 0.0033(8) 0.0073(8)
Mn7 0.0104(5) 0.0094(5) 0.0081(6) 0.0075(4) 0.0044(4) 0.0043(4)
Na1 0.0121(14) 0.0151(15) 0.0181(16) 0.0087(12) 0.0062(12) 0.0066(13)
Na2 0.0147(15) 0.0229(16) 0.0167(16) 0.0111(13) 0.0052(13) 0.0101(14)
O1 0.014(2) 0.012(3) 0.010(3) 0.009(2) 0.001(2) 0.001(2)
O2 0.011(2) 0.016(3) 0.019(3) 0.008(2) 0.007(2) 0.009(2)
O3 0.010(2) 0.009(2) 0.017(3) 0.008(2) 0.007(2) 0.004(2)
O4 0.017(2) 0.018(3) 0.013(3) 0.016(2) 0.005(2) 0.004(2)
O5 0.009(2) 0.013(3) 0.010(3) 0.006(2) 0.000(2) 0.003(2)
O6 0.017(3) 0.017(3) 0.016(3) 0.014(2) 0.006(2) 0.011(2)
O7 0.006(2) 0.006(2) 0.013(3) 0.001(2) 0.005(2) 0.004(2)
O8 0.014(3) 0.012(3) 0.016(3) 0.005(2) 0.001(2) 0.003(2)
O9 0.012(2) 0.009(2) 0.017(3) 0.006(2) 0.005(2) 0.005(2)
O10 0.011(2) 0.012(3) 0.017(3) 0.005(2) 0.007(2) 0.006(2)
O11 0.017(3) 0.007(3) 0.015(3) 0.005(2) -0.001(2) 0.002(2)
O12 0.016(2) 0.012(2) 0.014(3) 0.011(2) 0.007(2) 0.010(2)
O13 0.010(2) 0.011(3) 0.019(3) 0.005(2) 0.005(2) 0.006(2)
O14 0.018(3) 0.016(3) 0.012(3) 0.011(2) 0.007(2) 0.005(2)
O15 0.023(3) 0.015(3) 0.010(3) 0.014(2) 0.005(2) 0.006(2)
O16 0.022(3) 0.017(3) 0.016(3) 0.012(2) 0.005(2) 0.006(2)
O17 0.024(3) 0.011(3) 0.023(3) 0.012(2) 0.012(2) 0.007(2)
O18 0.015(3) 0.013(3) 0.006(3) 0.009(2) 0.003(2) 0.003(2)
O19 0.015(3) 0.017(3) 0.009(3) 0.006(2) 0.001(2) 0.004(2)
O20 0.026(3) 0.016(3) 0.015(3) 0.013(2) 0.000(2) 0.003(2)

loop_
_atom_type_symbol
_atom_type_description
_atom_type_scat_dispersion_real
_atom_type_scat_dispersion_imag
_atom_type_scat_source
O O 0.0106 0.006 'International Tables Vol C Tables 4.2.6.8 and 6.1.1.4'
Ge Ge 0.1547 1.8001 'International Tables Vol C Tables 4.2.6.8 and 6.1.1.4'
Mn Mn 0.3368 0.7283 'International Tables Vol C Tables 4.2.6.8 and 6.1.1.4'
Na Na 0.0362 0.0249 'International Tables Vol C Tables 4.2.6.8 and 6.1.1.4'

loop_
_geom_angle_atom_site_label_1
_geom_angle_atom_site_label_2
_geom_angle_atom_site_label_3
_geom_angle_site_symmetry_1
_geom_angle_site_symmetry_3
_geom_angle
O1 Ge1 O2 . . 116.4(2)
O1 Ge1 O4 . . 112.3(2)
O2 Ge1 O4 . . 105.9(2)
O1 Ge1 O3 . . 108.7(2)
O2 Ge1 O3 . . 111.5(2)
O4 Ge1 O3 . . 101.0(2)
O5 Ge2 O7 . . 111.7(2)
O5 Ge2 O3 . . 116.1(2)
O7 Ge2 O3 . . 104.6(2)
O5 Ge2 O6 . . 113.4(2)
O7 Ge2 O6 . . 107.4(2)
O3 Ge2 O6 . . 102.9(2)
O8 Ge3 O9 . . 113.8(2)
O8 Ge3 O10 . . 112.4(2)
O9 Ge3 O10 . . 106.9(2)
O8 Ge3 O6 . . 112.5(2)
O9 Ge3 O6 . . 105.3(2)
O10 Ge3 O6 . . 105.3(2)
O11 Ge4 O12 . . 116.3(2)
O11 Ge4 O4 . 1_655 108.3(2)
O12 Ge4 O4 . 1_655 111.0(2)
O11 Ge4 O10 . . 110.1(2)
O12 Ge4 O10 . . 105.9(2)
O15 Ge5 O13 . . 111.2(2)
O15 Ge5 O7 . . 108.3(2)
O13 Ge5 O7 . . 108.3(2)
O15 Ge5 O14 . . 114.3(2)
O13 Ge5 O14 . . 111.3(2)
O7 Ge5 O14 . . 102.9(2)
O16 Ge6 O17 . . 111.7(2)
O16 Ge6 O18 . . 111.7(2)
O17 Ge6 O18 . . 114.2(2)
O16 Ge6 O9 . . 107.7(2)
O17 Ge6 O9 . . 106.4(2)
O18 Ge6 O9 . . 104.4(2)
O19 Mn1 O19 2_676 . 180.0000(10)
O19 Mn1 O14 2_676 2_676 82.9(2)
O19 Mn1 O14 . 2_676 97.1(2)
O19 Mn1 O14 2_676 . 97.1(2)
O19 Mn1 O14 . . 82.9(2)
O14 Mn1 O14 2_676 . 180.0000(10)
O19 Mn1 O12 2_676 . 98.9(2)
O19 Mn1 O12 . . 81.1(2)
O14 Mn1 O12 2_676 . 88.80(19)
O14 Mn1 O12 . . 91.20(19)
O19 Mn1 O12 2_676 2_676 81.1(2)
O19 Mn1 O12 . 2_676 98.9(2)
O14 Mn1 O12 2_676 2_676 91.20(19)
O14 Mn1 O12 . 2_676 88.80(19)
O12 Mn1 O12 . 2_676 180.0000(10)
O20 Mn2 O20 2_666 1_556 180.000(2)
O20 Mn2 O18 2_666 2_667 94.5(2)
O20 Mn2 O18 1_556 2_667 85.5(2)
O20 Mn2 O18 2_666 . 85.5(2)
O20 Mn2 O18 1_556 . 94.5(2)
O18 Mn2 O18 2_667 . 180.0000(10)
O20 Mn2 O2 2_666 1_655 80.3(2)
O20 Mn2 O2 1_556 1_655 99.7(2)
O18 Mn2 O2 2_667 1_655 86.51(18)
O18 Mn2 O2 . 1_655 93.49(18)
O20 Mn2 O2 2_666 2_567 99.7(2)
O20 Mn2 O2 1_556 2_567 80.3(2)
O18 Mn2 O2 2_667 2_567 93.49(18)
O18 Mn2 O2 . 2_567 86.51(18)
O15 Mn3 O20 1_655 . 171.1(2)
O15 Mn3 O18 1_655 2_666 93.35(19)
O20 Mn3 O18 . 2_666 79.3(2)
O15 Mn3 O13 1_655 2_676 98.16(19)
O20 Mn3 O13 . 2_676 78.2(2)
O18 Mn3 O13 2_666 2_676 99.33(19)
O15 Mn3 O5 1_655 2_676 94.96(19)
O20 Mn3 O5 . 2_676 93.5(2)
O18 Mn3 O5 2_666 2_676 162.47(18)
O13 Mn3 O5 2_676 2_676 94.74(19)
O15 Mn3 O1 1_655 1_654 92.65(19)
O20 Mn3 O1 . 1_654 92.08(19)
O18 Mn3 O1 2_666 1_654 87.04(18)
O13 Mn3 O1 2_676 1_654 167.07(19)
O5 Mn3 O1 2_676 1_654 77.19(18)
O11 Mn4 O15 2_676 . 91.72(19)
O11 Mn4 O17 2_676 2_566 86.43(19)
O15 Mn4 O17 . 2_566 82.95(19)
O11 Mn4 O5 2_676 1_554 90.65(19)
O15 Mn4 O5 . 1_554 176.84(19)
O17 Mn4 O5 2_566 1_554 99.29(19)
O11 Mn4 O1 2_676 2_576 93.01(18)
O15 Mn4 O1 . 2_576 101.01(19)
O17 Mn4 O1 2_566 2_576 176.01(19)
O5 Mn4 O1 1_554 2_576 76.76(18)
O11 Mn4 O1 2_676 1_554 178.3(2)
O15 Mn4 O1 . 1_554 89.36(18)
O17 Mn4 O1 2_566 1_554 92.40(19)
O5 Mn4 O1 1_554 1_554 88.33(18)
O1 Mn4 O1 2_576 1_554 88.07(18)
O19 Mn5 O17 . 2_566 176.1(2)
O19 Mn5 O8 . 1_554 91.6(2)
O17 Mn5 O8 2_566 1_554 92.2(2)
O19 Mn5 O14 . . 80.3(2)
O17 Mn5 O14 2_566 . 96.0(2)
O8 Mn5 O14 1_554 . 164.9(2)
O19 Mn5 O11 . 2_676 90.5(2)
O17 Mn5 O11 2_566 2_676 90.49(19)
O8 Mn5 O11 1_554 2_676 79.7(2)
O14 Mn5 O11 . 2_676 87.5(2)
O19 Mn5 O16 . 1_554 81.1(2)
O17 Mn5 O16 2_566 1_554 98.4(2)
O8 Mn5 O16 1_554 1_554 93.8(2)
O14 Mn5 O16 . 1_554 97.5(2)
O11 Mn5 O16 2_676 1_554 169.3(2)
O8 Mn6 O5 1_554 2_676 177.7(2)
O8 Mn6 O8 1_554 2_676 88.91(19)
O5 Mn6 O8 2_676 2_676 88.83(19)
O8 Mn6 O11 1_554 1_554 94.29(19)
O5 Mn6 O11 2_676 1_554 84.89(18)
O8 Mn6 O11 2_676 1_554 70.57(18)
O8 Mn6 O19 1_554 . 78.08(19)
O5 Mn6 O19 2_676 . 102.65(19)
O8 Mn6 O19 2_676 . 106.7(2)
O11 Mn6 O19 1_554 . 172.06(19)
O8 Mn6 O20 1_554 . 99.60(19)
O5 Mn6 O20 2_676 . 82.65(19)
O8 Mn6 O20 2_676 . 171.1(2)
O11 Mn6 O20 1_554 . 106.03(19)
O19 Mn6 O20 . . 77.74(19)
O20 Mn7 O12 . . 172.1(2)
O20 Mn7 O19 . . 97.3(2)
O12 Mn7 O19 . . 81.29(19)
O20 Mn7 O2 . 2_566 83.1(2)
O12 Mn7 O2 . 2_566 99.53(19)
O19 Mn7 O2 . 2_566 170.94(19)
O20 Mn7 O13 . 2_676 81.9(2)
O12 Mn7 O13 . 2_676 90.46(19)
O19 Mn7 O13 . 2_676 93.7(2)
O2 Mn7 O13 2_566 2_676 95.35(19)
O20 Mn7 O16 . 1_554 95.1(2)
O12 Mn7 O16 . 1_554 92.4(2)
O19 Mn7 O16 . 1_554 80.90(19)
O2 Mn7 O16 2_566 1_554 90.0(2)
O13 Mn7 O16 2_676 1_554 173.4(2)
O7 Na1 O2 . 2_466 161.8(2)
O7 Na1 O10 . 2_566 97.99(19)
O2 Na1 O10 2_466 2_566 93.29(19)
O7 Na1 O4 . . 105.30(19)
O2 Na1 O4 2_466 . 84.37(18)
O10 Na1 O4 2_566 . 108.6(2)
O7 Na1 O13 . 2_576 87.95(18)
O2 Na1 O13 2_466 2_576 78.24(18)
O10 Na1 O13 2_566 2_576 166.8(2)
O4 Na1 O13 . 2_576 80.94(18)
O7 Na1 O18 . 2_566 88.28(18)
O2 Na1 O18 2_466 2_566 77.89(18)
O10 Na1 O18 2_566 2_566 87.76(19)
O4 Na1 O18 . 2_566 156.6(2)
O13 Na1 O18 2_576 2_566 80.60(18)
O7 Na1 O3 . . 63.99(16)
O2 Na1 O3 2_466 . 133.75(19)
O10 Na1 O3 2_566 . 70.76(17)
O4 Na1 O3 . . 62.23(16)
O13 Na1 O3 2_576 . 122.39(18)
O18 Na1 O3 2_566 . 140.89(18)
O9 Na2 O12 2_566 . 154.9(2)
O9 Na2 O16 2_566 1_554 84.28(19)
O12 Na2 O16 . 1_554 76.69(18)
O9 Na2 O6 2_566 . 98.88(19)
O12 Na2 O6 . . 97.53(19)
O16 Na2 O6 1_554 . 170.4(2)
O9 Na2 O3 2_566 2_566 109.19(19)
O12 Na2 O3 . 2_566 85.57(18)
O16 Na2 O3 1_554 2_566 85.07(19)
O6 Na2 O3 . 2_566 102.30(19)
O9 Na2 O14 2_566 . 85.16(18)
O12 Na2 O14 . . 75.47(18)
O16 Na2 O14 1_554 . 79.49(18)
O6 Na2 O14 . . 91.68(19)
O3 Na2 O14 2_566 . 157.8(2)
O9 Na2 O6 2_566 2_566 64.82(16)
O12 Na2 O6 . 2_566 139.52(19)
O16 Na2 O6 1_554 2_566 120.15(19)
O6 Na2 O6 . 2_566 69.20(19)
O3 Na2 O6 2_566 2_566 61.97(16)
O14 Na2 O6 . 2_566 140.05(19)
Ge2 O6 Ge3 . . 127.4(3)
Ge2 O7 Ge5 . . 126.2(3)
Ge3 O9 Ge6 . . 121.9(3)
Ge3 O10 Ge4 . . 127.6(3)

loop_
_geom_bond_atom_site_label_1
_geom_bond_atom_site_label_2
_geom_bond_site_symmetry_2
_geom_bond_distance
Ge1 O1 . 1.718(5)
Ge1 O2 . 1.727(5)
Ge1 O4 . 1.764(5)
Ge1 O3 . 1.779(5)
Ge2 O5 . 1.706(5)
Ge2 O7 . 1.740(5)
Ge2 O3 . 1.754(5)
Ge2 O6 . 1.766(5)
Ge3 O8 . 1.699(5)
Ge3 O9 . 1.730(5)
Ge3 O10 . 1.733(5)
Ge3 O6 . 1.768(5)
Ge4 O11 . 1.711(5)
Ge4 O12 . 1.738(5)
Ge4 O4 1_655 1.744(5)
Ge4 O10 . 1.770(5)
Ge5 O15 . 1.724(5)
Ge5 O13 . 1.734(5)
Ge5 O7 . 1.783(5)
Ge5 O14 . 1.784(5)
Ge6 O16 . 1.733(5)
Ge6 O17 . 1.748(5)
Ge6 O18 . 1.777(5)
Ge6 O9 . 1.789(5)
Mn1 O19 2_676 1.901(5)
Mn1 O19 . 1.901(5)
Mn1 O14 2_676 2.020(5)
Mn1 O14 . 2.020(5)
Mn1 O12 . 2.190(5)
Mn1 O12 2_676 2.190(5)
Mn2 O20 2_666 1.918(5)
Mn2 O20 1_556 1.918(5)
Mn2 O18 2_667 2.017(5)
Mn2 O18 . 2.017(5)
Mn2 O2 1_655 2.207(5)
Mn2 O2 2_567 2.207(5)
Mn3 O15 1_655 2.029(5)
Mn3 O20 . 2.059(5)
Mn3 O18 2_666 2.126(5)
Mn3 O13 2_676 2.146(5)
Mn3 O5 2_676 2.156(5)
Mn3 O1 1_654 2.252(5)
Mn4 O11 2_676 2.154(5)
Mn4 O15 . 2.175(5)
Mn4 O17 2_566 2.186(5)
Mn4 O5 1_554 2.200(5)
Mn4 O1 2_576 2.229(5)
Mn4 O1 1_554 2.233(5)
Mn5 O19 . 1.969(5)
Mn5 O17 2_566 1.994(5)
Mn5 O8 1_554 2.053(5)
Mn5 O14 . 2.058(5)
Mn5 O11 2_676 2.186(5)
Mn5 O16 1_554 2.196(5)
Mn6 O8 1_554 2.184(5)
Mn6 O5 2_676 2.225(5)
Mn6 O8 2_676 2.346(5)
Mn6 O11 1_554 2.360(6)
Mn6 O19 . 2.389(5)
Mn6 O20 . 2.418(6)
Mn7 O20 . 1.947(6)
Mn7 O12 . 2.024(5)
Mn7 O19 . 2.071(5)
Mn7 O2 2_566 2.073(5)
Mn7 O13 2_676 2.098(5)
Mn7 O16 1_554 2.109(5)
Na1 O7 . 2.362(5)
Na1 O2 2_466 2.373(5)
Na1 O10 2_566 2.430(6)
Na1 O4 . 2.453(6)
Na1 O13 2_576 2.513(6)
Na1 O18 2_566 2.522(5)
Na1 O3 . 2.805(6)
Na2 O9 2_566 2.346(6)
Na2 O12 . 2.359(5)
Na2 O16 1_554 2.448(6)
Na2 O6 . 2.458(6)
Na2 O3 2_566 2.538(6)
Na2 O14 . 2.553(6)
Na2 O6 2_566 2.793(6)

loop_
_cod_related_entry_id
_cod_related_entry_database
_cod_related_entry_code
1 AMCSD 0010341
